data_7155233
loop_
_publ_author_name
'Zhao, Ning'
'Xuan, Sunting'
'Byrd, Brandon'
'Fronczek, Frank R.'
'Smith, Kevin M.'
'Vicente, M Gra\,ca H'

_publ_section_title
;
 Synthesis and regioselective functionalization of perhalogenated BODIPYs.
;
_journal_issue 26
_journal_name_full 'Organic &amp; biomolecular chemistry'
_journal_page_first 6184
_journal_page_last 6188
_journal_paper_doi 10.1039/c6ob00935b
_journal_volume 14
_journal_year 2016
_chemical_formula_moiety 'C29 H15 B Cl2 F2 N2 S5'
_chemical_formula_sum 'C29 H15 B Cl2 F2 N2 S5'
_chemical_formula_weight 671.44
_chemical_name_systematic
; 
 ? 
;
_space_group_IT_number 14
_symmetry_cell_setting monoclinic
_symmetry_space_group_name_Hall '-P 2ybc'
_symmetry_space_group_name_H-M 'P 1 21/c 1'
_atom_sites_solution_hydrogens geom
_atom_sites_solution_primary direct
_atom_sites_solution_secondary difmap
_audit_creation_method SHELXL-97
_audit_update_record
;
2016-02-12 deposited with the CCDC.
2016-05-23 downloaded from the CCDC.
;
_cell_angle_alpha 90
_cell_angle_beta 110.9070(10)
_cell_angle_gamma 90
_cell_formula_units_Z 4
_cell_length_a 9.9110(2)
_cell_length_b 24.3651(5)
_cell_length_c 12.2192(3)
_cell_measurement_reflns_used 9921
_cell_measurement_temperature 90.0(5)
_cell_measurement_theta_max 28.12
_cell_measurement_theta_min 2.29
_cell_volume 2756.45(11)
_computing_cell_refinement 'Bruker SAINT'
_computing_data_collection 'Bruker APEX2'
_computing_data_reduction 'Bruker SAINT'
_computing_publication_material 'SHELXL-97 (Sheldrick, 2008)'
_computing_structure_refinement 'SHELXL-97 (Sheldrick, 2008)'
_computing_structure_solution 'SHELXS-97 (Sheldrick, 2008)'
_diffrn_ambient_temperature 90.0(5)
_diffrn_measured_fraction_theta_full 0.999
_diffrn_measured_fraction_theta_max 0.998
_diffrn_measurement_device_type 'Bruker Kappa APEX-II DUO'
_diffrn_measurement_method '\f and \w scans'
_diffrn_radiation_monochromator 'TRIUMPH curved graphite'
_diffrn_radiation_source 'fine-focus sealed tube'
_diffrn_radiation_type MoK\a
_diffrn_radiation_wavelength 0.71073
_diffrn_reflns_av_R_equivalents 0.0377
_diffrn_reflns_av_sigmaI/netI 0.0270
_diffrn_reflns_limit_h_max 13
_diffrn_reflns_limit_h_min -13
_diffrn_reflns_limit_k_max 32
_diffrn_reflns_limit_k_min -32
_diffrn_reflns_limit_l_max 16
_diffrn_reflns_limit_l_min -16
_diffrn_reflns_number 41084
_diffrn_reflns_theta_full 25.00
_diffrn_reflns_theta_max 28.39
_diffrn_reflns_theta_min 1.67
_exptl_absorpt_coefficient_mu 0.654
_exptl_absorpt_correction_T_max 0.9680
_exptl_absorpt_correction_T_min 0.8889
_exptl_absorpt_correction_type multi-scan
_exptl_absorpt_process_details 'SADABS (Sheldrick, 2004)'
_exptl_crystal_colour red
_exptl_crystal_density_diffrn 1.618
_exptl_crystal_density_method 'not measured'
_exptl_crystal_description lath
_exptl_crystal_F_000 1360
_exptl_crystal_recrystallization_method 'Re-crystallisation from solvent: toluene'
_exptl_crystal_size_max 0.24
_exptl_crystal_size_mid 0.12
_exptl_crystal_size_min 0.05
_refine_diff_density_max 3.092
_refine_diff_density_min -2.202
_refine_diff_density_rms 0.172
_refine_ls_extinction_method none
_refine_ls_goodness_of_fit_ref 1.058
_refine_ls_hydrogen_treatment constr
_refine_ls_matrix_type full
_refine_ls_number_parameters 383
_refine_ls_number_reflns 6904
_refine_ls_number_restraints 362
_refine_ls_restrained_S_all 1.074
_refine_ls_R_factor_all 0.1278
_refine_ls_R_factor_gt 0.1135
_refine_ls_shift/su_max 0.000
_refine_ls_shift/su_mean 0.000
_refine_ls_structure_factor_coef Fsqd
_refine_ls_weighting_details 'calc w=1/[\s^2^(Fo^2^)+(0.1274P)^2^+26.3943P] where P=(Fo^2^+2Fc^2^)/3'
_refine_ls_weighting_scheme calc
_refine_ls_wR_factor_gt 0.2844
_refine_ls_wR_factor_ref 0.2958
_reflns_number_gt 5832
_reflns_number_total 6904
_reflns_threshold_expression I>2\s(I)
_cod_data_source_file c6ob00935b2.cif
_cod_data_source_block 5b
_cod_depositor_comments
;
The following automatic conversions were performed:

'_symmetry_cell_setting' value 'Monoclinic' changed to 'monoclinic'
according to
/usr/data/users/saulius/crontab/automatic-downloads/current/RSC/lib/dictionaries/cif_core.dic
dictionary named 'cif_core.dic' version 2.4.2 from 2011-04-26.

Automatic conversion script
Id: cif_fix_values 4268 2015-11-12 08:31:59Z antanas 
;
_cod_original_cell_volume 2756.45(10)
_cod_original_sg_symbol_Hall '-P 2ybc '
_cod_original_sg_symbol_H-M 'P 21/c  '
_cod_database_code 7155233

loop_
_symmetry_equiv_pos_as_xyz
'x, y, z'
'-x, y+1/2, -z+1/2'
'-x, -y, -z'
'x, -y-1/2, z-1/2'

loop_
_atom_site_label
_atom_site_type_symbol
_atom_site_fract_x
_atom_site_fract_y
_atom_site_fract_z
_atom_site_U_iso_or_equiv
_atom_site_adp_type
_atom_site_occupancy
_atom_site_symmetry_multiplicity
_atom_site_calc_flag
_atom_site_refinement_flags
_atom_site_disorder_assembly
_atom_site_disorder_group
Cl1 Cl 0.34670(14) 0.52204(5) 0.03591(11) 0.0232(3) Uani 1 1 d U . .
Cl2 Cl 1.06973(16) 0.62017(5) 0.83660(11) 0.0269(3) Uani 1 1 d U . .
F1 F 0.6165(4) 0.67449(13) 0.4039(3) 0.0322(8) Uani 1 1 d U . .
F2 F 0.7973(4) 0.65319(14) 0.3356(3) 0.0303(8) Uani 1 1 d U . .
N1 N 0.6186(5) 0.58531(16) 0.3206(4) 0.0166(8) Uani 1 1 d U . .
N2 N 0.8003(5) 0.61113(16) 0.5147(4) 0.0178(8) Uani 1 1 d U . .
C1 C 0.5206(5) 0.5897(2) 0.2105(4) 0.0189(9) Uani 1 1 d U A .
C2 C 0.4703(5) 0.5361(2) 0.1713(4) 0.0174(9) Uani 1 1 d U . .
C3 C 0.5380(5) 0.49836(19) 0.2589(4) 0.0156(9) Uani 1 1 d U B .
C4 C 0.6330(5) 0.53051(18) 0.3546(4) 0.0152(9) Uani 1 1 d U . .
C5 C 0.7275(5) 0.51565(18) 0.4658(4) 0.0139(8) Uani 1 1 d U C .
C6 C 0.8088(5) 0.55572(19) 0.5453(4) 0.0165(9) Uani 1 1 d U . .
C7 C 0.9058(5) 0.55073(19) 0.6637(4) 0.0153(9) Uani 1 1 d U D .
C8 C 0.9499(6) 0.6034(2) 0.7005(4) 0.0188(9) Uani 1 1 d U . .
C9 C 0.8864(6) 0.6409(2) 0.6075(4) 0.0198(10) Uani 1 1 d U . .
C10 C 0.4742(6) 0.6408(2) 0.1472(5) 0.0249(11) Uani 1 1 d DU . .
S1 S 0.5759(8) 0.6912(2) 0.1232(6) 0.0421(14) Uani 0.426(9) 1 d PDU A 1
C11 C 0.3097(19) 0.6524(10) 0.093(2) 0.0492(11) Uani 0.426(9) 1 d PDU A 1
H11 H 0.2327 0.6300 0.0962 0.059 Uiso 0.426(9) 1 calc PR A 1
C12 C 0.300(2) 0.7062(9) 0.0359(19) 0.050(3) Uiso 0.426(9) 1 d PD A 1
H12 H 0.2113 0.7238 -0.0057 0.060 Uiso 0.426(9) 1 calc PR A 1
C13 C 0.4265(19) 0.7277(8) 0.0474(16) 0.044(2) Uiso 0.426(9) 1 d PD A 1
H13 H 0.4334 0.7624 0.0145 0.052 Uiso 0.426(9) 1 calc PR A 1
S1A S 0.3070(5) 0.66183(17) 0.1046(4) 0.0492(11) Uani 0.574(9) 1 d PDU A 2
C11A C 0.575(2) 0.6800(7) 0.1106(17) 0.0421(14) Uani 0.574(9) 1 d PDU A 2
H11A H 0.6752 0.6762 0.1264 0.050 Uiso 0.574(9) 1 calc PR A 2
C12A C 0.4776(16) 0.7248(6) 0.0453(12) 0.044(2) Uiso 0.574(9) 1 d PD A 2
H12A H 0.5070 0.7534 0.0060 0.052 Uiso 0.574(9) 1 calc PR A 2
C13A C 0.3447(19) 0.7205(6) 0.0478(14) 0.050(3) Uiso 0.574(9) 1 d PD A 2
H13A H 0.2751 0.7488 0.0192 0.060 Uiso 0.574(9) 1 calc PR A 2
C14 C 0.5112(6) 0.4396(2) 0.2502(5) 0.0323(14) Uani 1 1 d DU . .
S2 S 0.3649(3) 0.40608(11) 0.2163(3) 0.0333(6) Uani 0.55 1 d PDU B 1
C15 C 0.6357(11) 0.4017(4) 0.2512(10) 0.033(2) Uani 0.55 1 d PDU B 1
H15 H 0.7319 0.4128 0.2632 0.040 Uiso 0.55 1 d PR B 1
C16 C 0.5805(16) 0.3467(5) 0.2308(15) 0.065(5) Uani 0.55 1 d PDU B 1
H16 H 0.6373 0.3156 0.2288 0.078 Uiso 0.55 1 d PR B 1
C17 C 0.439(3) 0.3444(6) 0.215(3) 0.043(4) Uani 0.55 1 d PDU B 1
H17 H 0.3869 0.3110 0.2043 0.052 Uiso 0.55 1 d PR B 1
S2A S 0.5078(5) 0.39740(14) 0.1482(3) 0.0298(12) Uani 0.359(8) 1 d PDU B 2
C15A C 0.4317(7) 0.4104(3) 0.3316(7) 0.025(2) Uani 0.359(8) 1 d PDU B 2
H15A H 0.4101 0.4264 0.3944 0.030 Uiso 0.359(8) 1 d PR B 2
C16A C 0.4029(13) 0.3550(5) 0.2863(13) 0.034(3) Uani 0.45 1 d PDU B 2
H16A H 0.3569 0.3290 0.3193 0.041 Uiso 0.45 1 d PR B 2
C17A C 0.443(4) 0.3423(9) 0.195(4) 0.043(4) Uani 0.45 1 d PDU B 2
H17A H 0.4353 0.3067 0.1614 0.052 Uiso 0.45 1 d PR B 2
C15B C 0.5078(5) 0.39740(14) 0.1482(3) 0.0298(12) Uani 0.091(8) 1 d PU B 3
H15B H 0.5446 0.4029 0.0865 0.036 Uiso 0.091(8) 1 d PR B 3
S2B S 0.4317(7) 0.4104(3) 0.3316(7) 0.025(2) Uani 0.091(8) 1 d PU B 3
C18 C 0.7423(5) 0.45770(18) 0.5027(4) 0.0144(8) Uani 1 1 d DU . .
S3 S 0.6102(3) 0.42455(11) 0.5293(2) 0.0291(3) Uiso 0.57 1 d PD C 1
C19 C 0.8804(10) 0.4236(4) 0.5216(8) 0.0291(3) Uiso 0.57 1 d PD C 1
H19 H 0.9679 0.4337 0.5117 0.035 Uiso 0.57 1 calc PR C 1
C20 C 0.8371(12) 0.3703(4) 0.5596(9) 0.0291(3) Uiso 0.57 1 d PD C 1
H20 H 0.9015 0.3400 0.5800 0.035 Uiso 0.57 1 calc PR C 1
C21 C 0.7101(13) 0.3670(4) 0.5639(9) 0.0291(3) Uiso 0.57 1 d PD C 1
H21 H 0.6746 0.3341 0.5853 0.035 Uiso 0.57 1 calc PR C 1
S3A S 0.6847(6) 0.4314(2) 0.6054(4) 0.0291(3) Uiso 0.239(4) 1 d PD C 2
C19B C 0.6847(6) 0.4314(2) 0.6054(4) 0.0291(3) Uiso 0.196(4) 1 d P C 2
C19A C 0.8078(6) 0.4115(2) 0.4440(5) 0.0291(3) Uiso 0.239(4) 1 d PD C 2
S3B S 0.8078(6) 0.4115(2) 0.4440(5) 0.0291(3) Uiso 0.196(4) 1 d P C 2
H19A H 0.8489 0.4147 0.3849 0.035 Uiso 0.43 1 d PR C 2
C20A C 0.7861(14) 0.3621(5) 0.5092(11) 0.0291(3) Uiso 0.43 1 d PD C 2
H20A H 0.8130 0.3270 0.4901 0.035 Uiso 0.43 1 d PR C 2
C21A C 0.7272(17) 0.3680(5) 0.5965(12) 0.0291(3) Uiso 0.43 1 d PD C 2
H21A H 0.7135 0.3386 0.6426 0.035 Uiso 0.43 1 d PR C 2
C22 C 0.9576(5) 0.50300(19) 0.7403(4) 0.0166(9) Uani 1 1 d DU . .
S4 S 1.1248(3) 0.47831(11) 0.7804(2) 0.0291(3) Uiso 0.545(3) 1 d PD D 1
C23 C 0.8652(11) 0.4756(4) 0.8010(9) 0.0291(3) Uiso 0.545(3) 1 d PD D 1
H23 H 0.7674 0.4825 0.7918 0.035 Uiso 0.545(3) 1 calc PR D 1
C24 C 0.9665(12) 0.4360(4) 0.8773(9) 0.0291(3) Uiso 0.545(3) 1 d PD D 1
H24 H 0.9375 0.4123 0.9267 0.035 Uiso 0.545(3) 1 calc PR D 1
C25 C 1.0956(13) 0.4339(5) 0.8762(10) 0.0291(3) Uiso 0.545(3) 1 d PD D 1
H25 H 1.1677 0.4098 0.9244 0.035 Uiso 0.545(3) 1 calc PR D 1
S4A S 1.0723(4) 0.45718(14) 0.7159(3) 0.0291(3) Uiso 0.455(3) 1 d PD D 2
C23A C 0.9440(13) 0.4939(5) 0.8590(9) 0.0291(3) Uiso 0.455(3) 1 d PD D 2
H23A H 0.8864 0.5143 0.8922 0.035 Uiso 0.455(3) 1 calc PR D 2
C24A C 1.0372(14) 0.4475(5) 0.9115(12) 0.0291(3) Uiso 0.455(3) 1 d PD D 2
H24A H 1.0445 0.4326 0.9853 0.035 Uiso 0.455(3) 1 calc PR D 2
C25A C 1.1120(15) 0.4274(6) 0.8480(10) 0.0291(3) Uiso 0.455(3) 1 d PD D 2
H25A H 1.1813 0.3989 0.8752 0.035 Uiso 0.455(3) 1 calc PR D 2
S5 S 0.9677(3) 0.73598(7) 0.73841(16) 0.0652(8) Uani 1 1 d U . .
C26 C 0.9113(6) 0.7001(2) 0.6087(4) 0.0238(11) Uani 1 1 d U . .
C27 C 0.9009(8) 0.7354(2) 0.5183(6) 0.0360(15) Uani 1 1 d U . .
H27 H 0.8744 0.7240 0.4391 0.043 Uiso 1 1 calc R . .
C28 C 0.9339(8) 0.7905(2) 0.5556(6) 0.0353(14) Uani 1 1 d U . .
H28 H 0.9299 0.8200 0.5038 0.042 Uiso 1 1 calc R . .
C29 C 0.9704(9) 0.7963(2) 0.6692(6) 0.0424(17) Uani 1 1 d U . .
H29 H 0.9956 0.8305 0.7086 0.051 Uiso 1 1 calc R . .
B1 B 0.7065(7) 0.6341(2) 0.3925(5) 0.0190(11) Uani 1 1 d U . .

loop_
_atom_site_aniso_label
_atom_site_aniso_U_11
_atom_site_aniso_U_22
_atom_site_aniso_U_33
_atom_site_aniso_U_23
_atom_site_aniso_U_13
_atom_site_aniso_U_12
Cl1 0.0220(6) 0.0192(6) 0.0219(6) -0.0026(4) -0.0002(5) -0.0037(4)
Cl2 0.0383(7) 0.0166(6) 0.0165(6) 0.0004(4) -0.0017(5) -0.0004(5)
F1 0.0395(19) 0.0170(15) 0.0324(18) -0.0020(13) 0.0033(15) 0.0161(14)
F2 0.041(2) 0.0208(16) 0.0273(17) 0.0026(13) 0.0101(15) -0.0116(14)
N1 0.0201(19) 0.0106(18) 0.0164(18) 0.0006(14) 0.0034(15) 0.0007(15)
N2 0.026(2) 0.0071(17) 0.0164(19) -0.0002(14) 0.0029(16) 0.0024(15)
C1 0.022(2) 0.015(2) 0.017(2) 0.0008(17) 0.0032(18) -0.0003(18)
C2 0.018(2) 0.013(2) 0.019(2) -0.0004(17) 0.0026(18) -0.0004(16)
C3 0.014(2) 0.013(2) 0.019(2) -0.0033(17) 0.0054(17) -0.0001(16)
C4 0.017(2) 0.0078(19) 0.021(2) -0.0012(16) 0.0065(18) 0.0009(16)
C5 0.016(2) 0.0082(19) 0.018(2) 0.0009(16) 0.0075(17) 0.0039(15)
C6 0.023(2) 0.011(2) 0.016(2) -0.0001(16) 0.0069(18) 0.0030(17)
C7 0.018(2) 0.013(2) 0.015(2) 0.0015(16) 0.0050(17) 0.0026(16)
C8 0.027(2) 0.012(2) 0.015(2) 0.0006(17) 0.0030(18) 0.0025(18)
C9 0.028(3) 0.012(2) 0.016(2) -0.0013(17) 0.0037(19) 0.0036(18)
C10 0.035(3) 0.012(2) 0.020(2) 0.0012(18) 0.001(2) -0.001(2)
S1 0.053(2) 0.030(3) 0.033(2) 0.0064(19) 0.0018(16) 0.0010(19)
C11 0.0487(17) 0.030(2) 0.050(2) 0.0073(14) -0.0052(13) 0.0052(13)
S1A 0.0487(17) 0.030(2) 0.050(2) 0.0073(14) -0.0052(13) 0.0052(13)
C11A 0.053(2) 0.030(3) 0.033(2) 0.0064(19) 0.0018(16) 0.0010(19)
C14 0.043(3) 0.013(2) 0.026(3) -0.003(2) -0.006(2) -0.001(2)
S2 0.0215(12) 0.0183(12) 0.0545(17) -0.0003(11) 0.0066(11) -0.0048(9)
C15 0.025(5) 0.020(5) 0.047(7) -0.012(4) 0.005(5) 0.004(4)
C16 0.050(8) 0.020(6) 0.111(14) -0.025(7) 0.010(9) 0.016(6)
C17 0.042(4) 0.014(3) 0.062(12) -0.014(4) 0.005(5) -0.003(3)
S2A 0.051(3) 0.0139(16) 0.033(2) -0.0043(13) 0.0253(18) -0.0060(15)
C15A 0.019(4) 0.019(4) 0.034(4) -0.005(3) 0.006(3) 0.004(3)
C16A 0.020(6) 0.023(6) 0.050(8) 0.014(6) 0.002(6) -0.006(5)
C17A 0.042(4) 0.014(3) 0.062(12) -0.014(4) 0.005(5) -0.003(3)
C15B 0.051(3) 0.0139(16) 0.033(2) -0.0043(13) 0.0253(18) -0.0060(15)
S2B 0.019(4) 0.019(4) 0.034(4) -0.005(3) 0.006(3) 0.004(3)
C18 0.014(2) 0.010(2) 0.020(2) 0.0009(16) 0.0067(17) 0.0015(15)
C22 0.019(2) 0.014(2) 0.019(2) 0.0012(17) 0.0088(18) 0.0025(17)
S5 0.133(2) 0.0191(8) 0.0274(8) -0.0040(6) 0.0091(11) -0.0008(10)
C26 0.037(3) 0.012(2) 0.017(2) -0.0038(17) 0.002(2) 0.003(2)
C27 0.059(4) 0.018(3) 0.028(3) -0.003(2) 0.012(3) -0.010(3)
C28 0.049(4) 0.014(2) 0.039(3) 0.003(2) 0.011(3) -0.004(2)
C29 0.067(5) 0.011(2) 0.038(3) -0.003(2) 0.004(3) 0.001(3)
B1 0.028(3) 0.006(2) 0.016(2) -0.0014(18) 0.001(2) 0.0034(19)

loop_
_atom_type_symbol
_atom_type_description
_atom_type_scat_dispersion_real
_atom_type_scat_dispersion_imag
_atom_type_scat_source
C C 0.0033 0.0016 'International Tables Vol C Tables 4.2.6.8 and 6.1.1.4'
H H 0.0000 0.0000 'International Tables Vol C Tables 4.2.6.8 and 6.1.1.4'
B B 0.0013 0.0007 'International Tables Vol C Tables 4.2.6.8 and 6.1.1.4'
N N 0.0061 0.0033 'International Tables Vol C Tables 4.2.6.8 and 6.1.1.4'
F F 0.0171 0.0103 'International Tables Vol C Tables 4.2.6.8 and 6.1.1.4'
S S 0.1246 0.1234 'International Tables Vol C Tables 4.2.6.8 and 6.1.1.4'
Cl Cl 0.1484 0.1585 'International Tables Vol C Tables 4.2.6.8 and 6.1.1.4'

loop_
_geom_angle_atom_site_label_1
_geom_angle_atom_site_label_2
_geom_angle_atom_site_label_3
_geom_angle
C1 N1 C4 109.5(4)
C1 N1 B1 124.2(4)
C4 N1 B1 126.2(4)
C9 N2 C6 109.5(4)
C9 N2 B1 126.2(4)
C6 N2 B1 124.3(4)
N1 C1 C2 107.7(4)
N1 C1 C10 125.2(4)
C2 C1 C10 127.1(4)
C3 C2 C1 109.5(4)
C3 C2 Cl1 126.6(4)
C1 C2 Cl1 123.9(4)
C2 C3 C4 105.1(4)
C2 C3 C14 124.8(4)
C4 C3 C14 130.0(4)
N1 C4 C5 120.1(4)
N1 C4 C3 108.1(4)
C5 C4 C3 131.7(4)
C4 C5 C6 120.7(4)
C4 C5 C18 120.4(4)
C6 C5 C18 118.9(4)
N2 C6 C5 121.4(4)
N2 C6 C7 107.9(4)
C5 C6 C7 130.7(4)
C8 C7 C6 105.7(4)
C8 C7 C22 122.2(4)
C6 C7 C22 132.1(4)
C7 C8 C9 109.9(4)
C7 C8 Cl2 124.6(4)
C9 C8 Cl2 125.5(4)
N2 C9 C8 106.9(4)
N2 C9 C26 126.0(4)
C8 C9 C26 127.1(5)
C1 C10 C11 117.9(11)
C1 C10 C11A 124.5(9)
C11 C10 C11A 116.6(14)
C1 C10 S1A 122.1(4)
C11A C10 S1A 113.3(9)
C1 C10 S1 128.6(5)
C11 C10 S1 113.4(11)
S1A C10 S1 108.6(4)
C10 S1 C13 91.0(9)
C12 C11 C10 104.0(18)
C12 C11 H11 128.0
C10 C11 H11 128.0
C13 C12 C11 114.1(19)
C13 C12 H12 123.0
C11 C12 H12 123.0
C12 C13 S1 117.5(16)
C12 C13 H13 121.2
S1 C13 H13 121.2
C10 S1A C13A 92.8(7)
C12A C11A C10 104.3(14)
C12A C11A H11A 127.8
C10 C11A H11A 127.8
C13A C12A C11A 112.7(14)
C13A C12A H12A 123.6
C11A C12A H12A 123.6
C12A C13A S1A 116.2(12)
C12A C13A H13A 121.9
S1A C13A H13A 121.9
C3 C14 C15 117.8(6)
C3 C14 S2 130.8(5)
C15 C14 S2 110.4(5)
C3 C14 S2A 129.8(5)
C3 C14 C15A 120.0(5)
C15 C14 C15A 107.1(6)
S2A C14 C15A 108.1(4)
C14 S2 C17 95.8(11)
C16 C15 C14 107.7(9)
C16 C15 H15 126.2
C14 C15 H15 126.1
C17 C16 C15 112.1(12)
C17 C16 H16 124.0
C15 C16 H16 123.9
C16 C17 S2 113.6(16)
C16 C17 H17 123.0
S2 C17 H17 123.4
C14 S2A C17A 98.9(16)
C14 S2A H15B 127.8
C17A S2A H15B 133.0
C16A C15A C14 104.2(8)
C16A C15A H15A 128.2
C14 C15A H15A 127.6
C17A C16A C15A 117.0(14)
C17A C16A H16A 121.7
C15A C16A H16A 121.3
C16A C17A S2A 111(2)
C16A C17A H17A 124.3
S2A C17A H17A 124.6
C5 C18 C19 123.1(5)
C5 C18 C19A 123.5(4)
C5 C18 S3 121.7(3)
C19 C18 S3 115.2(5)
C19A C18 S3 102.7(3)
C5 C18 S3A 124.8(4)
C19 C18 S3A 101.7(5)
C19A C18 S3A 111.6(4)
C18 S3 C21 91.2(5)
C20 C19 C18 100.2(7)
C20 C19 H19 129.9
C18 C19 H19 129.9
C21 C20 C19 117.6(10)
C21 C20 H20 121.2
C19 C20 H20 121.2
C20 C21 S3 115.8(9)
C20 C21 H21 122.1
S3 C21 H21 122.1
C20 C21 H21A 109.2
S3 C21 H21A 122.6
C21A S3A C18 98.5(6)
C20A C19A C18 99.7(7)
C20A C19A H19A 130.7
C18 C19A H19A 129.6
C21A C20A C19A 120.2(11)
C21A C20A H20A 120.7
C19A C20A H20A 119.0
C20A C21A S3A 109.9(11)
C20A C21A H21A 124.4
S3A C21A H21A 125.7
C7 C22 C23A 126.5(6)
C7 C22 C23 121.6(5)
C7 C22 S4 124.0(4)
C23A C22 S4 94.8(5)
C23 C22 S4 114.0(5)
C7 C22 S4A 121.0(4)
C23A C22 S4A 111.4(5)
C23 C22 S4A 110.8(5)
C22 S4 C25 92.1(5)
C24 C23 C22 101.8(8)
C24 C23 H23 129.1
C22 C23 H23 129.1
C25 C24 C23 118.5(10)
C25 C24 H24 120.7
C23 C24 H24 120.7
C24 C25 S4 113.5(9)
C24 C25 H25 123.2
S4 C25 H25 123.2
C25A S4A C22 93.3(5)
C24A C23A C22 106.0(9)
C24A C23A H23A 127.0
C22 C23A H23A 127.0
C25A C24A C23A 115.0(11)
C25A C24A H24A 122.5
C23A C24A H24A 122.5
C24A C25A S4A 114.1(10)
C24A C25A H25A 122.9
S4A C25A H25A 122.9
C29 S5 C26 92.2(3)
C27 C26 C9 130.2(5)
C27 C26 S5 109.2(4)
C9 C26 S5 120.5(4)
C26 C27 C28 113.0(5)
C26 C27 H27 123.5
C28 C27 H27 123.5
C29 C28 C27 112.9(6)
C29 C28 H28 123.6
C27 C28 H28 123.6
C28 C29 S5 112.6(5)
C28 C29 H29 123.7
S5 C29 H29 123.7
F1 B1 F2 111.7(4)
F1 B1 N1 110.8(5)
F2 B1 N1 107.8(4)
F1 B1 N2 110.4(4)
F2 B1 N2 109.1(4)
N1 B1 N2 106.9(4)

loop_
_geom_bond_atom_site_label_1
_geom_bond_atom_site_label_2
_geom_bond_distance
Cl1 C2 1.706(5)
Cl2 C8 1.713(5)
F1 B1 1.368(6)
F2 B1 1.399(7)
N1 C1 1.353(6)
N1 C4 1.390(6)
N1 B1 1.548(7)
N2 C9 1.361(6)
N2 C6 1.395(6)
N2 B1 1.555(7)
C1 C2 1.418(7)
C1 C10 1.452(7)
C2 C3 1.389(7)
C3 C4 1.443(6)
C3 C14 1.452(7)
C4 C5 1.395(6)
C5 C6 1.409(6)
C5 C18 1.473(6)
C6 C7 1.429(6)
C7 C8 1.379(7)
C7 C22 1.466(6)
C8 C9 1.418(7)
C9 C26 1.462(7)
C10 C11 1.551(16)
C10 C11A 1.557(15)
C10 S1A 1.632(7)
C10 S1 1.679(8)
S1 C13 1.691(13)
C11 C12 1.472(16)
C11 H11 0.9500
C12 C13 1.31(3)
C12 H12 0.9500
C13 H13 0.9500
S1A C13A 1.688(12)
C11A C12A 1.484(16)
C11A H11A 0.9500
C12A C13A 1.33(2)
C12A H12A 0.9500
C13A H13A 0.9500
C14 C15 1.538(10)
C14 S2 1.585(6)
C14 S2A 1.607(6)
C14 C15A 1.635(9)
S2 C17 1.676(16)
C15 C16 1.435(12)
C15 H15 0.9500
C16 C17 1.34(3)
C16 H16 0.9500
C17 H17 0.9500
C17 H17A 1.1204
S2A C17A 1.673(16)
S2A H15B 0.9573
C15A C16A 1.448(12)
C15A H15A 0.9500
C16A C17A 1.35(4)
C16A H16A 0.9500
C17A H17 0.9761
C17A H17A 0.9500
C18 C19 1.546(10)
C18 C19A 1.594(7)
C18 S3 1.666(5)
C18 S3A 1.680(6)
S3 C21 1.681(10)
C19 C20 1.492(11)
C19 H19 0.9500
C20 C21 1.281(17)
C20 H20 0.9500
C21 H21 0.9500
S3A C21A 1.616(12)
C19A C20A 1.500(11)
C19A H19A 0.9500
C20A C21A 1.39(2)
C20A H20A 0.9500
C21A H21A 0.9500
C22 C23A 1.520(11)
C22 C23 1.522(10)
C22 S4 1.664(5)
C22 S4A 1.694(5)
S4 C25 1.692(10)
C23 C24 1.464(12)
C23 H23 0.9500
C24 C25 1.286(16)
C24 H24 0.9500
C25 H25 0.9500
S4A C25A 1.682(11)
C23A C24A 1.455(13)
C23A H23A 0.9500
C24A C25A 1.343(18)
C24A H24A 0.9500
C25A H25A 0.9500
S5 C29 1.701(7)
S5 C26 1.720(5)
C26 C27 1.373(8)
C27 C28 1.417(8)
C27 H27 0.9500
C28 C29 1.311(10)
C28 H28 0.9500
C29 H29 0.9500
